data_7024900
loop_
_publ_author_name
'Wheaton, Craig A.'
'Hayes, Paul G.'

_publ_section_title
;
 Cationic organozinc complexes of a bis(phosphinimine) pincer ligand:
 synthesis, structural and polymerization studies.
;
_journal_issue 16
_journal_name_full 'Dalton transactions (Cambridge, England : 2003)'
_journal_page_first 3861
_journal_page_last 3869
_journal_paper_doi 10.1039/b922543a
_journal_volume 39
_journal_year 2010
_chemical_formula_sum 'C86 H77 B N2 O3 P2 Zn'
_chemical_formula_weight 1324.62
_chemical_name_systematic
;
?
;
_space_group_IT_number 14
_symmetry_cell_setting monoclinic
_symmetry_space_group_name_Hall '-P 2ybc'
_symmetry_space_group_name_H-M 'P 1 21/c 1'
_atom_sites_solution_hydrogens geom
_atom_sites_solution_primary direct
_atom_sites_solution_secondary difmap
_audit_creation_method SHELXL-97
_cell_angle_alpha 90.00
_cell_angle_beta 101.0830(10)
_cell_angle_gamma 90.00
_cell_formula_units_Z 4
_cell_length_a 17.8781(11)
_cell_length_b 21.6874(13)
_cell_length_c 19.8464(12)
_cell_measurement_temperature 173(2)
_cell_volume 7551.5(8)
_computing_structure_refinement 'SHELXL-97 (Sheldrick, 1997)'
_computing_structure_solution 'SHELXS-97 (Sheldrick, 1990)'
_diffrn_ambient_temperature 173(2)
_diffrn_measured_fraction_theta_full 0.998
_diffrn_measured_fraction_theta_max 0.998
_diffrn_radiation_monochromator graphite
_diffrn_radiation_source 'fine-focus sealed tube'
_diffrn_radiation_type MoK\a
_diffrn_radiation_wavelength 0.71073
_diffrn_reflns_av_R_equivalents 0.1224
_diffrn_reflns_av_sigmaI/netI 0.0958
_diffrn_reflns_limit_h_max 21
_diffrn_reflns_limit_h_min -21
_diffrn_reflns_limit_k_max 25
_diffrn_reflns_limit_k_min -25
_diffrn_reflns_limit_l_max 23
_diffrn_reflns_limit_l_min -23
_diffrn_reflns_number 90217
_diffrn_reflns_theta_full 25.03
_diffrn_reflns_theta_max 25.03
_diffrn_reflns_theta_min 2.58
_exptl_absorpt_coefficient_mu 0.416
_exptl_absorpt_correction_T_max 0.7456
_exptl_absorpt_correction_T_min 0.6748
_exptl_absorpt_correction_type multi-scan
_exptl_crystal_colour Colourless
_exptl_crystal_density_diffrn 1.165
_exptl_crystal_density_method 'not measured'
_exptl_crystal_description Plate
_exptl_crystal_F_000 2784
_exptl_crystal_size_max 0.42
_exptl_crystal_size_mid 0.20
_exptl_crystal_size_min 0.03
_platon_squeeze_details
;
;
_refine_diff_density_max 0.880
_refine_diff_density_min -0.434
_refine_diff_density_rms 0.061
_refine_ls_extinction_method none
_refine_ls_goodness_of_fit_ref 1.019
_refine_ls_hydrogen_treatment constr
_refine_ls_matrix_type full
_refine_ls_number_parameters 755
_refine_ls_number_reflns 13330
_refine_ls_number_restraints 48
_refine_ls_restrained_S_all 1.018
_refine_ls_R_factor_all 0.1138
_refine_ls_R_factor_gt 0.0620
_refine_ls_shift/su_max 0.001
_refine_ls_shift/su_mean 0.000
_refine_ls_structure_factor_coef Fsqd
_refine_ls_weighting_details 'calc w=1/[\s^2^(Fo^2^)+(0.0715P)^2^+0.0000P] where P=(Fo^2^+2Fc^2^)/3'
_refine_ls_weighting_scheme calc
_refine_ls_wR_factor_gt 0.1378
_refine_ls_wR_factor_ref 0.1544
_reflns_number_gt 8079
_reflns_number_total 13330
_reflns_threshold_expression >2sigma(I)
_cod_data_source_file b922543a.txt
_cod_data_source_block 3
_cod_depositor_comments
;
The following automatic conversions were performed:

'_symmetry_cell_setting' value 'Monoclinic' changed to 'monoclinic'
according to /home/saulius/struct/CIF-dictionaries/cif_core.dic
dictionary named 'cif_core.dic' version 2.4.2 from 2011-04-26.

Automatic conversion script
Id: cif_fix_values 1891 2012-01-12 08:04:46Z andrius 
;
_cod_original_sg_symbol_H-M P2(1)/c
_cod_database_code 7024900

loop_
_symmetry_equiv_pos_as_xyz
'x, y, z'
'-x, y+1/2, -z+1/2'
'-x, -y, -z'
'x, -y-1/2, z-1/2'

loop_
_atom_site_label
_atom_site_type_symbol
_atom_site_fract_x
_atom_site_fract_y
_atom_site_fract_z
_atom_site_U_iso_or_equiv
_atom_site_adp_type
_atom_site_occupancy
_atom_site_symmetry_multiplicity
_atom_site_calc_flag
_atom_site_refinement_flags
Zn1 Zn 0.25154(3) 0.68882(2) 0.42366(2) 0.03301(15) Uani 1 1 d .
P1 P 0.17335(6) 0.63140(4) 0.27718(5) 0.0276(2) Uani 1 1 d .
O1 O 0.34363(13) 0.66456(11) 0.31142(11) 0.0282(6) Uani 1 1 d .
N1 N 0.17959(16) 0.68396(13) 0.33502(14) 0.0268(7) Uani 1 1 d .
C1 C 0.3146(2) 0.65147(16) 0.24343(17) 0.0265(9) Uani 1 1 d .
B1 B 0.2787(3) 0.4032(2) 0.0290(2) 0.0315(11) Uani 1 1 d .
P2 P 0.43261(6) 0.71281(4) 0.44959(5) 0.0260(2) Uani 1 1 d .
N2 N 0.35961(16) 0.67570(13) 0.46530(14) 0.0265(7) Uani 1 1 d .
C2 C 0.2386(2) 0.63896(15) 0.21874(18) 0.0262(9) Uani 1 1 d .
C3 C 0.2199(2) 0.62647(17) 0.14830(18) 0.0324(9) Uani 1 1 d .
H3 H 0.1684 0.6179 0.1280 0.039 Uiso 1 1 calc R
C4 C 0.2747(2) 0.62634(18) 0.10748(19) 0.0398(10) Uani 1 1 d .
H4 H 0.2597 0.6184 0.0597 0.048 Uiso 1 1 calc R
C5 C 0.3513(2) 0.63767(16) 0.13483(19) 0.0344(10) Uani 1 1 d .
H5 H 0.3886 0.6366 0.1067 0.041 Uiso 1 1 calc R
C6 C 0.3714(2) 0.65052(16) 0.20468(18) 0.0290(9) Uani 1 1 d .
C7 C 0.4421(2) 0.66425(15) 0.25221(18) 0.0265(9) Uani 1 1 d .
C8 C 0.5185(2) 0.67160(16) 0.2489(2) 0.0320(9) Uani 1 1 d .
H8 H 0.5349 0.6673 0.2064 0.038 Uiso 1 1 calc R
C9 C 0.5698(2) 0.68519(17) 0.3077(2) 0.0363(10) Uani 1 1 d .
H9 H 0.6223 0.6893 0.3058 0.044 Uiso 1 1 calc R
C10 C 0.5464(2) 0.69304(16) 0.3704(2) 0.0322(9) Uani 1 1 d .
H10 H 0.5834 0.7026 0.4102 0.039 Uiso 1 1 calc R
C11 C 0.4700(2) 0.68715(15) 0.37614(18) 0.0253(8) Uani 1 1 d .
C12 C 0.4210(2) 0.67232(15) 0.31600(18) 0.0260(9) Uani 1 1 d .
C13 C 0.19594(15) 0.55791(9) 0.31728(12) 0.0302(9) Uani 1 1 d G
C14 C 0.17934(15) 0.54669(11) 0.38179(12) 0.0405(10) Uani 1 1 d G
H14 H 0.1593 0.5787 0.4057 0.049 Uiso 1 1 calc R
C15 C 0.19213(17) 0.48859(13) 0.41131(11) 0.0529(12) Uani 1 1 d G
H15 H 0.1808 0.4809 0.4554 0.064 Uiso 1 1 calc R
C16 C 0.22152(17) 0.44170(9) 0.37634(15) 0.0569(13) Uani 1 1 d G
H16 H 0.2303 0.4020 0.3965 0.068 Uiso 1 1 calc R
C17 C 0.23812(15) 0.45292(10) 0.31184(14) 0.0462(11) Uani 1 1 d G
H17 H 0.2582 0.4209 0.2879 0.055 Uiso 1 1 calc R
C18 C 0.22533(15) 0.51102(12) 0.28231(11) 0.0370(10) Uani 1 1 d G
H18 H 0.2367 0.5187 0.2382 0.044 Uiso 1 1 calc R
C19 C 0.08122(11) 0.62548(11) 0.22228(11) 0.0295(9) Uani 1 1 d G
C20 C 0.05327(14) 0.67495(9) 0.18040(13) 0.0374(10) Uani 1 1 d G
H20 H 0.0809 0.7126 0.1837 0.045 Uiso 1 1 calc R
C21 C -0.01506(14) 0.66930(11) 0.13365(12) 0.0443(11) Uani 1 1 d G
H21 H -0.0342 0.7031 0.1050 0.053 Uiso 1 1 calc R
C22 C -0.05542(11) 0.61419(13) 0.12879(12) 0.0471(11) Uani 1 1 d G
H22 H -0.1021 0.6103 0.0968 0.057 Uiso 1 1 calc R
C23 C -0.02747(14) 0.56472(10) 0.17067(14) 0.0421(11) Uani 1 1 d G
H23 H -0.0551 0.5271 0.1674 0.051 Uiso 1 1 calc R
C24 C 0.04086(14) 0.57037(9) 0.21742(12) 0.0359(10) Uani 1 1 d G
H24 H 0.0600 0.5366 0.2460 0.043 Uiso 1 1 calc R
C25 C 0.1293(2) 0.73757(17) 0.32166(18) 0.0323(9) Uani 1 1 d .
C26 C 0.1546(2) 0.79129(18) 0.2942(2) 0.0386(10) Uani 1 1 d .
C27 C 0.1060(3) 0.84197(19) 0.2846(2) 0.0561(13) Uani 1 1 d .
H27 H 0.1225 0.8787 0.2658 0.067 Uiso 1 1 calc R
C28 C 0.0346(3) 0.8405(2) 0.3014(3) 0.0673(15) Uani 1 1 d .
C29 C 0.0110(3) 0.7873(2) 0.3277(2) 0.0554(13) Uani 1 1 d .
H29 H -0.0385 0.7859 0.3384 0.066 Uiso 1 1 calc R
C30 C 0.0570(2) 0.73497(18) 0.3395(2) 0.0372(10) Uani 1 1 d .
C31 C 0.2315(3) 0.79587(19) 0.2761(2) 0.0479(12) Uani 1 1 d .
H31A H 0.2706 0.7867 0.3167 0.072 Uiso 1 1 calc R
H31B H 0.2392 0.8377 0.2601 0.072 Uiso 1 1 calc R
H31C H 0.2354 0.7662 0.2396 0.072 Uiso 1 1 calc R
C32 C -0.0178(3) 0.8964(2) 0.2883(4) 0.106(2) Uani 1 1 d .
H32A H -0.0685 0.8833 0.2646 0.160 Uiso 1 1 calc R
H32B H 0.0031 0.9262 0.2597 0.160 Uiso 1 1 calc R
H32C H -0.0216 0.9156 0.3322 0.160 Uiso 1 1 calc R
C33 C 0.0272(2) 0.6789(2) 0.3685(2) 0.0478(12) Uani 1 1 d .
H33A H -0.0209 0.6887 0.3828 0.072 Uiso 1 1 calc R
H33B H 0.0644 0.6645 0.4083 0.072 Uiso 1 1 calc R
H33C H 0.0185 0.6464 0.3336 0.072 Uiso 1 1 calc R
C34 C 0.40768(14) 0.79180(8) 0.42826(12) 0.0267(9) Uani 1 1 d G
C35 C 0.44454(13) 0.82451(10) 0.38398(12) 0.0338(10) Uani 1 1 d G
H35 H 0.4830 0.8051 0.3645 0.041 Uiso 1 1 calc R
C36 C 0.42505(15) 0.88559(10) 0.36822(12) 0.0399(10) Uani 1 1 d G
H36 H 0.4502 0.9080 0.3380 0.048 Uiso 1 1 calc R
C37 C 0.36871(15) 0.91396(8) 0.39673(13) 0.0427(11) Uani 1 1 d G
H37 H 0.3554 0.9557 0.3860 0.051 Uiso 1 1 calc R
C38 C 0.33186(14) 0.88124(11) 0.44100(13) 0.0464(11) Uani 1 1 d G
H38 H 0.2934 0.9006 0.4605 0.056 Uiso 1 1 calc R
C39 C 0.35135(14) 0.82016(10) 0.45676(12) 0.0363(10) Uani 1 1 d G
H39 H 0.3262 0.7978 0.4870 0.044 Uiso 1 1 calc R
C40 C 0.51173(12) 0.70868(10) 0.51984(10) 0.0265(9) Uani 1 1 d G
C41 C 0.54204(14) 0.65103(9) 0.53988(12) 0.0358(10) Uani 1 1 d G
H41 H 0.5229 0.6154 0.5145 0.043 Uiso 1 1 calc R
C42 C 0.60029(14) 0.64557(10) 0.59706(13) 0.0442(11) Uani 1 1 d G
H42 H 0.6210 0.6062 0.6108 0.053 Uiso 1 1 calc R
C43 C 0.62823(13) 0.69775(13) 0.63420(11) 0.0453(11) Uani 1 1 d G
H43 H 0.6680 0.6940 0.6733 0.054 Uiso 1 1 calc R
C44 C 0.59792(14) 0.75540(11) 0.61416(12) 0.0396(10) Uani 1 1 d G
H44 H 0.6170 0.7911 0.6395 0.048 Uiso 1 1 calc R
C45 C 0.53967(14) 0.76087(8) 0.55698(12) 0.0304(9) Uani 1 1 d G
H45 H 0.5190 0.8003 0.5433 0.037 Uiso 1 1 calc R
C46 C 0.3715(2) 0.62604(17) 0.51583(18) 0.0281(9) Uani 1 1 d .
C47 C 0.3704(2) 0.64019(17) 0.58499(19) 0.0345(10) Uani 1 1 d .
C48 C 0.3823(2) 0.59248(19) 0.6327(2) 0.0438(11) Uani 1 1 d .
H48 H 0.3829 0.6017 0.6796 0.053 Uiso 1 1 calc R
C49 C 0.3936(3) 0.5318(2) 0.6142(2) 0.0485(12) Uani 1 1 d .
C50 C 0.3934(2) 0.51965(18) 0.5457(2) 0.0424(11) Uani 1 1 d .
H50 H 0.4003 0.4784 0.5321 0.051 Uiso 1 1 calc R
C51 C 0.3835(2) 0.56552(17) 0.4964(2) 0.0319(9) Uani 1 1 d .
C52 C 0.3589(2) 0.70403(17) 0.6094(2) 0.0408(11) Uani 1 1 d .
H52A H 0.3550 0.7028 0.6579 0.061 Uiso 1 1 calc R
H52B H 0.3119 0.7213 0.5823 0.061 Uiso 1 1 calc R
H52C H 0.4023 0.7299 0.6038 0.061 Uiso 1 1 calc R
C53 C 0.4052(3) 0.4809(2) 0.6682(2) 0.0727(16) Uani 1 1 d .
H53A H 0.3671 0.4484 0.6547 0.109 Uiso 1 1 calc R
H53B H 0.3994 0.4981 0.7126 0.109 Uiso 1 1 calc R
H53C H 0.4564 0.4635 0.6721 0.109 Uiso 1 1 calc R
C54 C 0.3887(2) 0.54920(18) 0.42345(19) 0.0384(10) Uani 1 1 d .
H54A H 0.4373 0.5641 0.4137 0.058 Uiso 1 1 calc R
H54B H 0.3465 0.5686 0.3917 0.058 Uiso 1 1 calc R
H54C H 0.3857 0.5043 0.4176 0.058 Uiso 1 1 calc R
C57 C 0.21105(13) 0.45849(10) 0.01885(13) 0.0353(10) Uani 1 1 d G
C58 C 0.16474(16) 0.46165(12) 0.06755(12) 0.0428(11) Uani 1 1 d G
H58 H 0.1728 0.4341 0.1054 0.051 Uiso 1 1 calc R
C59 C 0.10670(14) 0.50517(14) 0.06081(14) 0.0547(13) Uani 1 1 d G
H59 H 0.0751 0.5073 0.0941 0.066 Uiso 1 1 calc R
C60 C 0.09497(13) 0.54553(11) 0.00537(17) 0.0556(13) Uani 1 1 d G
H60 H 0.0553 0.5753 0.0008 0.067 Uiso 1 1 calc R
C61 C 0.14128(16) 0.54237(11) -0.04333(13) 0.0472(12) Uani 1 1 d G
H61 H 0.1333 0.5700 -0.0812 0.057 Uiso 1 1 calc R
C62 C 0.19932(14) 0.49885(12) -0.03659(12) 0.0376(10) Uani 1 1 d G
H62 H 0.2310 0.4967 -0.0699 0.045 Uiso 1 1 calc R
C63 C 0.33719(13) 0.41247(11) -0.02795(11) 0.0320(9) Uani 1 1 d G
C64 C 0.30696(12) 0.40533(12) -0.09745(12) 0.0380(10) Uani 1 1 d G
H64 H 0.2550 0.3940 -0.1119 0.046 Uiso 1 1 calc R
C65 C 0.35273(16) 0.41475(12) -0.14576(9) 0.0438(11) Uani 1 1 d G
H65 H 0.3321 0.4099 -0.1933 0.053 Uiso 1 1 calc R
C66 C 0.42872(15) 0.43132(12) -0.12457(13) 0.0471(12) Uani 1 1 d G
H66 H 0.4600 0.4378 -0.1576 0.057 Uiso 1 1 calc R
C67 C 0.45895(11) 0.43846(12) -0.05507(14) 0.0405(11) Uani 1 1 d G
H67 H 0.5109 0.4498 -0.0406 0.049 Uiso 1 1 calc R
C68 C 0.41318(14) 0.42903(11) -0.00676(10) 0.0365(10) Uani 1 1 d G
H68 H 0.4338 0.4339 0.0407 0.044 Uiso 1 1 calc R
C69 C 0.23784(14) 0.33215(9) 0.01654(13) 0.0341(10) Uani 1 1 d G
C70 C 0.16201(14) 0.32152(11) 0.02001(13) 0.0387(10) Uani 1 1 d G
H70 H 0.1304 0.3548 0.0282 0.046 Uiso 1 1 calc R
C71 C 0.13241(13) 0.26215(14) 0.01154(14) 0.0523(12) Uani 1 1 d G
H71 H 0.0806 0.2549 0.0139 0.063 Uiso 1 1 calc R
C72 C 0.17864(18) 0.21341(10) -0.00041(14) 0.0563(13) Uani 1 1 d G
H72 H 0.1584 0.1728 -0.0062 0.068 Uiso 1 1 calc R
C73 C 0.25448(17) 0.22404(10) -0.00389(14) 0.0528(12) Uani 1 1 d G
H73 H 0.2861 0.1907 -0.0121 0.063 Uiso 1 1 calc R
C74 C 0.28408(12) 0.28342(12) 0.00459(14) 0.0416(11) Uani 1 1 d G
H74 H 0.3359 0.2907 0.0022 0.050 Uiso 1 1 calc R
C75 C 0.33094(13) 0.40878(11) 0.10953(10) 0.0306(9) Uani 1 1 d G
C76 C 0.34776(15) 0.46737(9) 0.13661(12) 0.0412(11) Uani 1 1 d G
H76 H 0.3278 0.5027 0.1111 0.049 Uiso 1 1 calc R
C77 C 0.39383(15) 0.47427(10) 0.20107(13) 0.0447(11) Uani 1 1 d G
H77 H 0.4053 0.5143 0.2196 0.054 Uiso 1 1 calc R
C78 C 0.42309(14) 0.42256(13) 0.23844(10) 0.0458(11) Uani 1 1 d G
H78 H 0.4546 0.4273 0.2825 0.055 Uiso 1 1 calc R
C79 C 0.40627(14) 0.36397(10) 0.21137(12) 0.0417(11) Uani 1 1 d G
H79 H 0.4263 0.3286 0.2369 0.050 Uiso 1 1 calc R
C80 C 0.36020(14) 0.35707(9) 0.14691(12) 0.0364(10) Uani 1 1 d G
H80 H 0.3487 0.3170 0.1284 0.044 Uiso 1 1 calc R
C1S C 0.20427(19) 0.29490(14) 0.21810(19) 0.0637(14) Uani 1 1 d G
H1S H 0.2113 0.3353 0.2019 0.076 Uiso 1 1 calc R
C2S C 0.18154(19) 0.28676(15) 0.28067(18) 0.0712(15) Uani 1 1 d G
H2S H 0.1730 0.3216 0.3072 0.085 Uiso 1 1 calc R
C3S C 0.1713(2) 0.22764(19) 0.30439(14) 0.0714(16) Uani 1 1 d G
H3S H 0.1558 0.2221 0.3472 0.086 Uiso 1 1 calc R
C4S C 0.1837(2) 0.17667(14) 0.26555(18) 0.0749(16) Uani 1 1 d G
H4S H 0.1767 0.1363 0.2818 0.090 Uiso 1 1 calc R
C5S C 0.20647(19) 0.18481(15) 0.20299(17) 0.0681(15) Uani 1 1 d G
H5S H 0.2150 0.1500 0.1764 0.082 Uiso 1 1 calc R
C6S C 0.21674(17) 0.24392(18) 0.17926(14) 0.0614(14) Uani 1 1 d G
H6S H 0.2323 0.2495 0.1365 0.074 Uiso 1 1 calc R
O2 O 0.18899(18) 0.6592(2) 0.49632(15) 0.0668(10) Uani 1 1 d U
O3 O 0.20299(18) 0.75770(17) 0.47439(17) 0.0617(9) Uani 1 1 d U
C55 C 0.1741(3) 0.7160(4) 0.5060(3) 0.0782(18) Uani 1 1 d U
C56 C 0.1241(4) 0.7321(4) 0.5555(4) 0.148(4) Uani 1 1 d U
H56A H 0.1557 0.7425 0.6001 0.222 Uiso 1 1 calc R
H56B H 0.0915 0.6968 0.5609 0.222 Uiso 1 1 calc R
H56C H 0.0922 0.7676 0.5381 0.222 Uiso 1 1 calc R

loop_
_atom_site_aniso_label
_atom_site_aniso_U_11
_atom_site_aniso_U_22
_atom_site_aniso_U_33
_atom_site_aniso_U_23
_atom_site_aniso_U_13
_atom_site_aniso_U_12
Zn1 0.0292(3) 0.0398(3) 0.0292(3) -0.0033(2) 0.0034(2) 0.0043(2)
P1 0.0281(6) 0.0273(6) 0.0267(5) 0.0001(4) 0.0032(4) -0.0008(4)
O1 0.0229(15) 0.0382(15) 0.0235(14) -0.0038(11) 0.0046(11) -0.0016(12)
N1 0.0215(17) 0.0281(18) 0.0288(17) -0.0009(14) -0.0004(13) 0.0017(14)
C1 0.031(2) 0.025(2) 0.023(2) 0.0015(16) 0.0053(17) -0.0024(17)
B1 0.033(3) 0.028(3) 0.035(3) -0.002(2) 0.012(2) -0.004(2)
P2 0.0270(6) 0.0234(5) 0.0267(5) -0.0002(4) 0.0032(4) 0.0014(4)
N2 0.0299(18) 0.0242(17) 0.0259(16) 0.0031(13) 0.0066(14) 0.0006(14)
C2 0.030(2) 0.021(2) 0.029(2) 0.0003(16) 0.0090(17) 0.0032(17)
C3 0.037(2) 0.032(2) 0.028(2) -0.0030(17) 0.0046(19) -0.0022(18)
C4 0.055(3) 0.040(3) 0.023(2) -0.0016(18) 0.007(2) -0.001(2)
C5 0.049(3) 0.028(2) 0.030(2) -0.0007(17) 0.017(2) -0.0009(19)
C6 0.036(2) 0.022(2) 0.029(2) 0.0025(16) 0.0071(18) 0.0012(17)
C7 0.038(2) 0.0148(19) 0.029(2) -0.0040(16) 0.0126(18) 0.0027(17)
C8 0.040(3) 0.025(2) 0.036(2) -0.0039(17) 0.019(2) -0.0023(18)
C9 0.031(2) 0.033(2) 0.048(3) -0.002(2) 0.016(2) 0.0018(19)
C10 0.032(2) 0.025(2) 0.039(2) -0.0060(18) 0.0061(19) -0.0024(18)
C11 0.026(2) 0.0197(19) 0.030(2) -0.0005(16) 0.0064(17) 0.0015(17)
C12 0.025(2) 0.022(2) 0.031(2) -0.0003(16) 0.0045(17) 0.0031(16)
C13 0.025(2) 0.028(2) 0.037(2) -0.0006(18) 0.0027(18) 0.0009(17)
C14 0.045(3) 0.036(3) 0.042(3) 0.006(2) 0.013(2) 0.003(2)
C15 0.064(3) 0.048(3) 0.050(3) 0.013(2) 0.019(2) 0.007(2)
C16 0.058(3) 0.035(3) 0.076(4) 0.016(3) 0.007(3) 0.003(2)
C17 0.044(3) 0.032(3) 0.061(3) 0.000(2) 0.005(2) 0.003(2)
C18 0.033(2) 0.038(3) 0.037(2) -0.001(2) 0.0002(19) -0.0006(19)
C19 0.029(2) 0.033(2) 0.026(2) -0.0035(17) 0.0022(17) 0.0010(18)
C20 0.035(3) 0.041(3) 0.034(2) 0.0011(19) 0.0010(19) -0.004(2)
C21 0.035(3) 0.056(3) 0.040(3) 0.004(2) 0.000(2) 0.009(2)
C22 0.032(3) 0.062(3) 0.044(3) -0.009(2) 0.000(2) -0.003(2)
C23 0.032(3) 0.043(3) 0.049(3) -0.010(2) 0.004(2) -0.009(2)
C24 0.033(2) 0.033(2) 0.040(2) -0.0006(19) 0.003(2) -0.0034(19)
C25 0.037(3) 0.027(2) 0.030(2) -0.0049(17) -0.0009(19) 0.0054(19)
C26 0.041(3) 0.028(2) 0.041(2) -0.0059(19) -0.006(2) -0.002(2)
C27 0.049(3) 0.026(2) 0.083(4) 0.000(2) -0.014(3) 0.002(2)
C28 0.052(4) 0.037(3) 0.103(4) -0.013(3) -0.011(3) 0.011(3)
C29 0.036(3) 0.049(3) 0.077(3) -0.022(3) 0.002(2) 0.008(2)
C30 0.028(2) 0.039(3) 0.043(2) -0.006(2) 0.002(2) 0.0066(19)
C31 0.055(3) 0.037(3) 0.050(3) 0.008(2) 0.005(2) -0.004(2)
C32 0.070(4) 0.039(3) 0.193(7) -0.012(4) -0.018(4) 0.026(3)
C33 0.033(3) 0.061(3) 0.051(3) -0.007(2) 0.014(2) 0.001(2)
C34 0.030(2) 0.025(2) 0.023(2) -0.0017(16) 0.0007(17) 0.0013(17)
C35 0.036(2) 0.028(2) 0.041(2) 0.0035(18) 0.0156(19) -0.0001(18)
C36 0.046(3) 0.034(2) 0.042(2) 0.011(2) 0.014(2) -0.001(2)
C37 0.060(3) 0.031(2) 0.038(2) 0.0094(19) 0.010(2) 0.007(2)
C38 0.061(3) 0.036(3) 0.047(3) 0.004(2) 0.023(2) 0.013(2)
C39 0.051(3) 0.027(2) 0.034(2) 0.0080(18) 0.017(2) 0.009(2)
C40 0.026(2) 0.030(2) 0.024(2) -0.0023(16) 0.0047(17) -0.0036(17)
C41 0.026(2) 0.029(2) 0.049(3) -0.0009(19) -0.0017(19) 0.0023(18)
C42 0.031(3) 0.044(3) 0.053(3) 0.016(2) -0.001(2) 0.005(2)
C43 0.032(3) 0.065(3) 0.036(2) 0.006(2) -0.001(2) -0.004(2)
C44 0.035(3) 0.051(3) 0.032(2) -0.015(2) 0.006(2) -0.010(2)
C45 0.034(2) 0.027(2) 0.033(2) -0.0044(17) 0.0108(19) -0.0023(18)
C46 0.020(2) 0.032(2) 0.032(2) 0.0042(18) 0.0024(17) -0.0021(17)
C47 0.035(2) 0.035(2) 0.033(2) 0.0063(19) 0.0066(19) -0.0033(19)
C48 0.051(3) 0.044(3) 0.035(2) 0.008(2) 0.004(2) 0.003(2)
C49 0.057(3) 0.037(3) 0.049(3) 0.017(2) 0.004(2) -0.001(2)
C50 0.048(3) 0.023(2) 0.053(3) 0.003(2) 0.003(2) 0.000(2)
C51 0.031(2) 0.023(2) 0.041(2) 0.0010(18) 0.0029(19) -0.0017(17)
C52 0.054(3) 0.037(3) 0.035(2) -0.0018(19) 0.015(2) 0.001(2)
C53 0.097(4) 0.044(3) 0.072(4) 0.029(3) 0.005(3) 0.003(3)
C54 0.039(3) 0.032(2) 0.043(2) -0.0085(19) 0.004(2) 0.0085(19)
C57 0.031(2) 0.036(2) 0.037(2) -0.0097(19) 0.0008(19) -0.0072(19)
C58 0.035(3) 0.045(3) 0.050(3) -0.007(2) 0.012(2) 0.004(2)
C59 0.038(3) 0.064(3) 0.064(3) -0.025(3) 0.016(2) -0.007(2)
C60 0.038(3) 0.043(3) 0.077(4) -0.024(3) -0.010(3) 0.005(2)
C61 0.040(3) 0.039(3) 0.056(3) -0.006(2) -0.007(2) -0.002(2)
C62 0.033(2) 0.032(2) 0.045(3) 0.001(2) -0.002(2) 0.0006(19)
C63 0.041(3) 0.019(2) 0.035(2) 0.0007(17) 0.0062(19) 0.0020(18)
C64 0.042(3) 0.035(2) 0.039(2) -0.0084(19) 0.013(2) -0.004(2)
C65 0.063(3) 0.034(2) 0.038(2) -0.0058(19) 0.016(2) 0.000(2)
C66 0.065(3) 0.028(2) 0.058(3) -0.002(2) 0.036(3) -0.003(2)
C67 0.037(3) 0.031(2) 0.057(3) -0.002(2) 0.020(2) -0.0026(19)
C68 0.039(3) 0.030(2) 0.041(2) 0.0000(19) 0.010(2) -0.0025(19)
C69 0.043(3) 0.040(2) 0.019(2) 0.0040(17) 0.0062(18) -0.002(2)
C70 0.034(3) 0.042(3) 0.038(2) 0.0052(19) 0.0022(19) -0.002(2)
C71 0.047(3) 0.060(3) 0.045(3) 0.014(2) -0.004(2) -0.014(3)
C72 0.084(4) 0.041(3) 0.040(3) 0.002(2) 0.002(3) -0.017(3)
C73 0.072(4) 0.044(3) 0.047(3) -0.008(2) 0.022(3) -0.008(3)
C74 0.049(3) 0.034(2) 0.046(3) -0.005(2) 0.019(2) -0.006(2)
C75 0.030(2) 0.032(2) 0.032(2) -0.0001(18) 0.0133(18) -0.0008(18)
C76 0.046(3) 0.037(3) 0.038(2) 0.001(2) 0.001(2) 0.008(2)
C77 0.049(3) 0.035(3) 0.048(3) -0.011(2) 0.006(2) 0.002(2)
C78 0.040(3) 0.065(3) 0.032(2) -0.004(2) 0.007(2) -0.001(2)
C79 0.040(3) 0.045(3) 0.040(3) 0.012(2) 0.008(2) 0.007(2)
C80 0.038(3) 0.033(2) 0.041(2) 0.0047(19) 0.015(2) -0.0031(19)
C1S 0.054(3) 0.077(4) 0.056(3) 0.012(3) 0.000(3) -0.017(3)
C2S 0.050(3) 0.080(4) 0.083(4) -0.014(3) 0.012(3) -0.016(3)
C3S 0.064(4) 0.097(5) 0.054(3) 0.003(3) 0.013(3) -0.027(3)
C4S 0.087(4) 0.079(4) 0.056(3) 0.019(3) 0.008(3) -0.008(3)
C5S 0.065(4) 0.077(4) 0.060(3) 0.007(3) 0.006(3) 0.007(3)
C6S 0.043(3) 0.090(4) 0.050(3) 0.022(3) 0.004(2) -0.008(3)
O2 0.048(2) 0.115(3) 0.0404(19) -0.012(2) 0.0165(16) -0.022(2)
O3 0.041(2) 0.079(2) 0.062(2) -0.0357(19) 0.0030(17) 0.0106(18)
C55 0.040(3) 0.135(5) 0.060(4) -0.051(4) 0.010(3) -0.019(4)
C56 0.081(5) 0.247(9) 0.134(6) -0.128(6) 0.067(4) -0.052(5)

loop_
_atom_type_symbol
_atom_type_description
_atom_type_scat_dispersion_real
_atom_type_scat_dispersion_imag
_atom_type_scat_source
C C 0.0033 0.0016 'International Tables Vol C Tables 4.2.6.8 and 6.1.1.4'
H H 0.0000 0.0000 'International Tables Vol C Tables 4.2.6.8 and 6.1.1.4'
B B 0.0013 0.0007 'International Tables Vol C Tables 4.2.6.8 and 6.1.1.4'
N N 0.0061 0.0033 'International Tables Vol C Tables 4.2.6.8 and 6.1.1.4'
O O 0.0106 0.0060 'International Tables Vol C Tables 4.2.6.8 and 6.1.1.4'
P P 0.1023 0.0942 'International Tables Vol C Tables 4.2.6.8 and 6.1.1.4'
Zn Zn 0.2839 1.4301 'International Tables Vol C Tables 4.2.6.8 and 6.1.1.4'

loop_
_geom_angle_atom_site_label_1
_geom_angle_atom_site_label_2
_geom_angle_atom_site_label_3
_geom_angle
N2 Zn1 N1 141.73(12)
N2 Zn1 O3 111.54(12)
N1 Zn1 O3 102.04(12)
N2 Zn1 O2 106.14(12)
N1 Zn1 O2 104.80(12)
O3 Zn1 O2 63.79(15)
N2 Zn1 C55 113.30(16)
N1 Zn1 C55 104.89(16)
O3 Zn1 C55 31.71(18)
O2 Zn1 C55 32.11(19)
N1 P1 C13 109.57(14)
N1 P1 C19 114.45(14)
C13 P1 C19 107.93(12)
N1 P1 C2 115.49(16)
C13 P1 C2 104.36(14)
C19 P1 C2 104.31(15)
C12 O1 C1 105.9(3)
C25 N1 P1 118.6(2)
C25 N1 Zn1 113.1(2)
P1 N1 Zn1 128.24(16)
O1 C1 C2 123.2(3)
O1 C1 C6 111.5(3)
C2 C1 C6 125.2(3)
C57 B1 C75 108.3(3)
C57 B1 C63 110.8(3)
C75 B1 C63 108.8(3)
C57 B1 C69 110.3(3)
C75 B1 C69 110.3(3)
C63 B1 C69 108.3(3)
N2 P2 C40 111.86(14)
N2 P2 C34 110.32(14)
C40 P2 C34 110.75(12)
N2 P2 C11 116.17(16)
C40 P2 C11 104.74(14)
C34 P2 C11 102.53(14)
C46 N2 P2 119.0(2)
C46 N2 Zn1 113.4(2)
P2 N2 Zn1 127.66(16)
C1 C2 C3 115.0(3)
C1 C2 P1 120.3(3)
C3 C2 P1 124.4(3)
C4 C3 C2 121.6(4)
C4 C3 H3 119.2
C2 C3 H3 119.2
C3 C4 C5 121.6(4)
C3 C4 H4 119.2
C5 C4 H4 119.2
C6 C5 C4 118.0(4)
C6 C5 H5 121.0
C4 C5 H5 121.0
C1 C6 C5 118.6(4)
C1 C6 C7 106.0(3)
C5 C6 C7 135.4(4)
C8 C7 C12 117.8(3)
C8 C7 C6 137.1(3)
C12 C7 C6 105.1(3)
C9 C8 C7 119.3(4)
C9 C8 H8 120.4
C7 C8 H8 120.4
C8 C9 C10 121.1(4)
C8 C9 H9 119.4
C10 C9 H9 119.4
C9 C10 C11 121.8(4)
C9 C10 H10 119.1
C11 C10 H10 119.1
C12 C11 C10 114.8(3)
C12 C11 P2 120.0(3)
C10 C11 P2 123.8(3)
C11 C12 O1 123.3(3)
C11 C12 C7 125.2(3)
O1 C12 C7 111.5(3)
C14 C13 C18 120.0
C14 C13 P1 119.65(14)
C18 C13 P1 120.22(14)
C15 C14 C13 120.0
C15 C14 H14 120.0
C13 C14 H14 120.0
C14 C15 C16 120.0
C14 C15 H15 120.0
C16 C15 H15 120.0
C17 C16 C15 120.0
C17 C16 H16 120.0
C15 C16 H16 120.0
C18 C17 C16 120.0
C18 C17 H17 120.0
C16 C17 H17 120.0
C17 C18 C13 120.0
C17 C18 H18 120.0
C13 C18 H18 120.0
C20 C19 C24 120.0
C20 C19 P1 119.34(14)
C24 C19 P1 120.46(14)
C19 C20 C21 120.0
C19 C20 H20 120.0
C21 C20 H20 120.0
C22 C21 C20 120.0
C22 C21 H21 120.0
C20 C21 H21 120.0
C21 C22 C23 120.0
C21 C22 H22 120.0
C23 C22 H22 120.0
C24 C23 C22 120.0
C24 C23 H23 120.0
C22 C23 H23 120.0
C23 C24 C19 120.0
C23 C24 H24 120.0
C19 C24 H24 120.0
C26 C25 C30 120.9(4)
C26 C25 N1 120.0(4)
C30 C25 N1 119.0(3)
C27 C26 C25 118.2(4)
C27 C26 C31 119.7(4)
C25 C26 C31 122.2(4)
C28 C27 C26 122.1(4)
C28 C27 H27 119.0
C26 C27 H27 119.0
C29 C28 C27 118.6(4)
C29 C28 C32 120.8(5)
C27 C28 C32 120.6(5)
C28 C29 C30 122.5(5)
C28 C29 H29 118.8
C30 C29 H29 118.8
C29 C30 C25 117.7(4)
C29 C30 C33 119.2(4)
C25 C30 C33 123.1(4)
C26 C31 H31A 109.5
C26 C31 H31B 109.5
H31A C31 H31B 109.5
C26 C31 H31C 109.5
H31A C31 H31C 109.5
H31B C31 H31C 109.5
C28 C32 H32A 109.5
C28 C32 H32B 109.5
H32A C32 H32B 109.5
C28 C32 H32C 109.5
H32A C32 H32C 109.5
H32B C32 H32C 109.5
C30 C33 H33A 109.5
C30 C33 H33B 109.5
H33A C33 H33B 109.5
C30 C33 H33C 109.5
H33A C33 H33C 109.5
H33B C33 H33C 109.5
C35 C34 C39 120.0
C35 C34 P2 120.57(13)
C39 C34 P2 119.43(13)
C34 C35 C36 120.0
C34 C35 H35 120.0
C36 C35 H35 120.0
C37 C36 C35 120.0
C37 C36 H36 120.0
C35 C36 H36 120.0
C38 C37 C36 120.0
C38 C37 H37 120.0
C36 C37 H37 120.0
C37 C38 C39 120.0
C37 C38 H38 120.0
C39 C38 H38 120.0
C38 C39 C34 120.0
C38 C39 H39 120.0
C34 C39 H39 120.0
C41 C40 C45 120.0
C41 C40 P2 118.35(13)
C45 C40 P2 121.51(13)
C42 C41 C40 120.0
C42 C41 H41 120.0
C40 C41 H41 120.0
C41 C42 C43 120.0
C41 C42 H42 120.0
C43 C42 H42 120.0
C44 C43 C42 120.0
C44 C43 H43 120.0
C42 C43 H43 120.0
C45 C44 C43 120.0
C45 C44 H44 120.0
C43 C44 H44 120.0
C44 C45 C40 120.0
C44 C45 H45 120.0
C40 C45 H45 120.0
C51 C46 C47 120.4(3)
C51 C46 N2 120.9(3)
C47 C46 N2 118.7(3)
C48 C47 C46 118.1(4)
C48 C47 C52 118.8(4)
C46 C47 C52 123.0(3)
C47 C48 C49 122.4(4)
C47 C48 H48 118.8
C49 C48 H48 118.8
C50 C49 C48 117.7(4)
C50 C49 C53 121.9(4)
C48 C49 C53 120.4(4)
C51 C50 C49 122.3(4)
C51 C50 H50 118.8
C49 C50 H50 118.8
C50 C51 C46 119.1(4)
C50 C51 C54 119.1(3)
C46 C51 C54 121.8(3)
C47 C52 H52A 109.5
C47 C52 H52B 109.5
H52A C52 H52B 109.5
C47 C52 H52C 109.5
H52A C52 H52C 109.5
H52B C52 H52C 109.5
C49 C53 H53A 109.5
C49 C53 H53B 109.5
H53A C53 H53B 109.5
C49 C53 H53C 109.5
H53A C53 H53C 109.5
H53B C53 H53C 109.5
C51 C54 H54A 109.5
C51 C54 H54B 109.5
H54A C54 H54B 109.5
C51 C54 H54C 109.5
H54A C54 H54C 109.5
H54B C54 H54C 109.5
C58 C57 C62 120.0
C58 C57 B1 117.4(2)
C62 C57 B1 122.5(2)
C57 C58 C59 120.0
C57 C58 H58 120.0
C59 C58 H58 120.0
C60 C59 C58 120.0
C60 C59 H59 120.0
C58 C59 H59 120.0
C59 C60 C61 120.0
C59 C60 H60 120.0
C61 C60 H60 120.0
C60 C61 C62 120.0
C60 C61 H61 120.0
C62 C61 H61 120.0
C61 C62 C57 120.0
C61 C62 H62 120.0
C57 C62 H62 120.0
C64 C63 C68 120.0
C64 C63 B1 118.5(2)
C68 C63 B1 121.4(2)
C65 C64 C63 120.0
C65 C64 H64 120.0
C63 C64 H64 120.0
C64 C65 C66 120.0
C64 C65 H65 120.0
C66 C65 H65 120.0
C67 C66 C65 120.0
C67 C66 H66 120.0
C65 C66 H66 120.0
C66 C67 C68 120.0
C66 C67 H67 120.0
C68 C67 H67 120.0
C67 C68 C63 120.0
C67 C68 H68 120.0
C63 C68 H68 120.0
C70 C69 C74 120.0
C70 C69 B1 122.6(2)
C74 C69 B1 117.4(2)
C71 C70 C69 120.0
C71 C70 H70 120.0
C69 C70 H70 120.0
C70 C71 C72 120.0
C70 C71 H71 120.0
C72 C71 H71 120.0
C71 C72 C73 120.0
C71 C72 H72 120.0
C73 C72 H72 120.0
C74 C73 C72 120.0
C74 C73 H73 120.0
C72 C73 H73 120.0
C73 C74 C69 120.0
C73 C74 H74 120.0
C69 C74 H74 120.0
C76 C75 C80 120.0
C76 C75 B1 118.0(2)
C80 C75 B1 121.9(2)
C75 C76 C77 120.0
C75 C76 H76 120.0
C77 C76 H76 120.0
C76 C77 C78 120.0
C76 C77 H77 120.0
C78 C77 H77 120.0
C79 C78 C77 120.0
C79 C78 H78 120.0
C77 C78 H78 120.0
C78 C79 C80 120.0
C78 C79 H79 120.0
C80 C79 H79 120.0
C79 C80 C75 120.0
C79 C80 H80 120.0
C75 C80 H80 120.0
C2S C1S C6S 120.0
C2S C1S H1S 120.0
C6S C1S H1S 120.0
C3S C2S C1S 120.0
C3S C2S H2S 120.0
C1S C2S H2S 120.0
C2S C3S C4S 120.0
C2S C3S H3S 120.0
C4S C3S H3S 120.0
C3S C4S C5S 120.0
C3S C4S H4S 120.0
C5S C4S H4S 120.0
C6S C5S C4S 120.0
C6S C5S H5S 120.0
C4S C5S H5S 120.0
C5S C6S C1S 120.0
C5S C6S H6S 120.0
C1S C6S H6S 120.0
C55 O2 Zn1 87.9(4)
C55 O3 Zn1 88.5(3)
O3 C55 O2 119.7(5)
O3 C55 C56 120.8(7)
O2 C55 C56 119.5(7)
O3 C55 Zn1 59.7(3)
O2 C55 Zn1 60.0(3)
C56 C55 Zn1 178.2(4)
C55 C56 H56A 109.5
C55 C56 H56B 109.5
H56A C56 H56B 109.5
C55 C56 H56C 109.5
H56A C56 H56C 109.5
H56B C56 H56C 109.5

loop_
_geom_bond_atom_site_label_1
_geom_bond_atom_site_label_2
_geom_bond_distance
Zn1 N2 1.971(3)
Zn1 N1 1.972(3)
Zn1 O3 2.082(3)
Zn1 O2 2.089(3)
Zn1 C55 2.410(6)
P1 N1 1.606(3)
P1 C13 1.793(2)
P1 C19 1.7962(19)
P1 C2 1.803(4)
O1 C12 1.379(4)
O1 C1 1.379(4)
N1 C25 1.463(4)
C1 C2 1.380(5)
C1 C6 1.387(5)
B1 C57 1.689(5)
B1 C75 1.693(5)
B1 C63 1.693(5)
B1 C69 1.702(5)
P2 N2 1.614(3)
P2 C40 1.7873(19)
P2 C34 1.7998(19)
P2 C11 1.804(4)
N2 C46 1.459(4)
C2 C3 1.400(5)
C3 C4 1.387(5)
C3 H3 0.9500
C4 C5 1.394(5)
C4 H4 0.9500
C5 C6 1.392(5)
C5 H5 0.9500
C6 C7 1.455(5)
C7 C8 1.389(5)
C7 C12 1.400(5)
C8 C9 1.370(5)
C8 H8 0.9500
C9 C10 1.398(5)
C9 H9 0.9500
C10 C11 1.399(5)
C10 H10 0.9500
C11 C12 1.376(5)
C13 C14 1.3900
C13 C18 1.3900
C14 C15 1.3900
C14 H14 0.9500
C15 C16 1.3900
C15 H15 0.9500
C16 C17 1.3900
C16 H16 0.9500
C17 C18 1.3900
C17 H17 0.9500
C18 H18 0.9500
C19 C20 1.3900
C19 C24 1.3900
C20 C21 1.3900
C20 H20 0.9500
C21 C22 1.3900
C21 H21 0.9500
C22 C23 1.3900
C22 H22 0.9500
C23 C24 1.3900
C23 H23 0.9500
C24 H24 0.9500
C25 C26 1.398(5)
C25 C30 1.406(5)
C26 C27 1.391(6)
C26 C31 1.490(6)
C27 C28 1.381(7)
C27 H27 0.9500
C28 C29 1.367(7)
C28 C32 1.522(6)
C29 C30 1.395(5)
C29 H29 0.9500
C30 C33 1.487(6)
C31 H31A 0.9800
C31 H31B 0.9800
C31 H31C 0.9800
C32 H32A 0.9800
C32 H32B 0.9800
C32 H32C 0.9800
C33 H33A 0.9800
C33 H33B 0.9800
C33 H33C 0.9800
C34 C35 1.3900
C34 C39 1.3900
C35 C36 1.3900
C35 H35 0.9500
C36 C37 1.3900
C36 H36 0.9500
C37 C38 1.3900
C37 H37 0.9500
C38 C39 1.3900
C38 H38 0.9500
C39 H39 0.9500
C40 C41 1.3900
C40 C45 1.3900
C41 C42 1.3900
C41 H41 0.9500
C42 C43 1.3900
C42 H42 0.9500
C43 C44 1.3900
C43 H43 0.9500
C44 C45 1.3900
C44 H44 0.9500
C45 H45 0.9500
C46 C51 1.396(5)
C46 C47 1.410(5)
C47 C48 1.391(5)
C47 C52 1.494(5)
C48 C49 1.392(6)
C48 H48 0.9500
C49 C50 1.385(6)
C49 C53 1.524(5)
C50 C51 1.383(5)
C50 H50 0.9500
C51 C54 1.510(5)
C52 H52A 0.9800
C52 H52B 0.9800
C52 H52C 0.9800
C53 H53A 0.9800
C53 H53B 0.9800
C53 H53C 0.9800
C54 H54A 0.9800
C54 H54B 0.9800
C54 H54C 0.9800
C57 C58 1.3900
C57 C62 1.3900
C58 C59 1.3900
C58 H58 0.9500
C59 C60 1.3900
C59 H59 0.9500
C60 C61 1.3900
C60 H60 0.9500
C61 C62 1.3900
C61 H61 0.9500
C62 H62 0.9500
C63 C64 1.3900
C63 C68 1.3900
C64 C65 1.3900
C64 H64 0.9500
C65 C66 1.3900
C65 H65 0.9500
C66 C67 1.3900
C66 H66 0.9500
C67 C68 1.3900
C67 H67 0.9500
C68 H68 0.9500
C69 C70 1.3900
C69 C74 1.3900
C70 C71 1.3900
C70 H70 0.9500
C71 C72 1.3900
C71 H71 0.9500
C72 C73 1.3900
C72 H72 0.9500
C73 C74 1.3900
C73 H73 0.9500
C74 H74 0.9500
C75 C76 1.3900
C75 C80 1.3900
C76 C77 1.3900
C76 H76 0.9500
C77 C78 1.3900
C77 H77 0.9500
C78 C79 1.3900
C78 H78 0.9500
C79 C80 1.3900
C79 H79 0.9500
C80 H80 0.9500
C1S C2S 1.3900
C1S C6S 1.3900
C1S H1S 0.9500
C2S C3S 1.3900
C2S H2S 0.9500
C3S C4S 1.3900
C3S H3S 0.9500
C4S C5S 1.3900
C4S H4S 0.9500
C5S C6S 1.3900
C5S H5S 0.9500
C6S H6S 0.9500
O2 C55 1.282(7)
O3 C55 1.267(7)
C55 C56 1.491(7)
C56 H56A 0.9800
C56 H56B 0.9800
C56 H56C 0.9800

loop_
_geom_torsion_atom_site_label_1
_geom_torsion_atom_site_label_2
_geom_torsion_atom_site_label_3
_geom_torsion_atom_site_label_4
_geom_torsion
C13 P1 N1 C25 -148.5(3)
C19 P1 N1 C25 -27.1(3)
C2 P1 N1 C25 94.1(3)
C13 P1 N1 Zn1 34.7(2)
C19 P1 N1 Zn1 156.05(17)
C2 P1 N1 Zn1 -82.8(2)
N2 Zn1 N1 C25 -134.9(2)
O3 Zn1 N1 C25 16.3(3)
O2 Zn1 N1 C25 82.1(3)
C55 Zn1 N1 C25 48.8(3)
N2 Zn1 N1 P1 42.1(3)
O3 Zn1 N1 P1 -166.7(2)
O2 Zn1 N1 P1 -100.9(2)
C55 Zn1 N1 P1 -134.2(3)
C12 O1 C1 C2 178.1(3)
C12 O1 C1 C6 0.2(4)
C40 P2 N2 C46 -23.9(3)
C34 P2 N2 C46 -147.6(2)
C11 P2 N2 C46 96.3(3)
C40 P2 N2 Zn1 156.16(16)
C34 P2 N2 Zn1 32.4(2)
C11 P2 N2 Zn1 -83.7(2)
N1 Zn1 N2 C46 -115.7(3)
O3 Zn1 N2 C46 94.8(3)
O2 Zn1 N2 C46 27.1(3)
C55 Zn1 N2 C46 60.4(3)
N1 Zn1 N2 P2 64.3(3)
O3 Zn1 N2 P2 -85.3(2)
O2 Zn1 N2 P2 -152.9(2)
C55 Zn1 N2 P2 -119.6(3)
O1 C1 C2 C3 -179.7(3)
C6 C1 C2 C3 -2.1(5)
O1 C1 C2 P1 -6.3(5)
C6 C1 C2 P1 171.3(3)
N1 P1 C2 C1 46.3(3)
C13 P1 C2 C1 -74.0(3)
C19 P1 C2 C1 172.8(3)
N1 P1 C2 C3 -140.9(3)
C13 P1 C2 C3 98.7(3)
C19 P1 C2 C3 -14.4(3)
C1 C2 C3 C4 0.6(5)
P1 C2 C3 C4 -172.5(3)
C2 C3 C4 C5 1.1(6)
C3 C4 C5 C6 -1.3(6)
O1 C1 C6 C5 179.7(3)
C2 C1 C6 C5 1.8(6)
O1 C1 C6 C7 -0.1(4)
C2 C1 C6 C7 -178.0(3)
C4 C5 C6 C1 0.0(5)
C4 C5 C6 C7 179.7(4)
C1 C6 C7 C8 -178.7(4)
C5 C6 C7 C8 1.6(8)
C1 C6 C7 C12 0.0(4)
C5 C6 C7 C12 -179.8(4)
C12 C7 C8 C9 1.2(5)
C6 C7 C8 C9 179.7(4)
C7 C8 C9 C10 -1.4(6)
C8 C9 C10 C11 0.3(6)
C9 C10 C11 C12 0.9(5)
C9 C10 C11 P2 -165.8(3)
N2 P2 C11 C12 42.5(3)
C40 P2 C11 C12 166.4(3)
C34 P2 C11 C12 -77.9(3)
N2 P2 C11 C10 -151.4(3)
C40 P2 C11 C10 -27.5(3)
C34 P2 C11 C10 88.2(3)
C10 C11 C12 O1 180.0(3)
P2 C11 C12 O1 -12.7(5)
C10 C11 C12 C7 -1.1(5)
P2 C11 C12 C7 166.1(3)
C1 O1 C12 C11 178.8(3)
C1 O1 C12 C7 -0.2(4)
C8 C7 C12 C11 0.1(5)
C6 C7 C12 C11 -178.8(3)
C8 C7 C12 O1 179.1(3)
C6 C7 C12 O1 0.1(4)
N1 P1 C13 C14 31.0(2)
C19 P1 C13 C14 -94.21(17)
C2 P1 C13 C14 155.24(17)
N1 P1 C13 C18 -153.15(16)
C19 P1 C13 C18 81.63(17)
C2 P1 C13 C18 -28.9(2)
C18 C13 C14 C15 0.0
P1 C13 C14 C15 175.9(2)
C13 C14 C15 C16 0.0
C14 C15 C16 C17 0.0
C15 C16 C17 C18 0.0
C16 C17 C18 C13 0.0
C14 C13 C18 C17 0.0
P1 C13 C18 C17 -175.8(2)
N1 P1 C19 C20 63.38(19)
C13 P1 C19 C20 -174.35(14)
C2 P1 C19 C20 -63.77(18)
N1 P1 C19 C24 -121.83(17)
C13 P1 C19 C24 0.43(18)
C2 P1 C19 C24 111.02(17)
C24 C19 C20 C21 0.0
P1 C19 C20 C21 174.81(19)
C19 C20 C21 C22 0.0
C20 C21 C22 C23 0.0
C21 C22 C23 C24 0.0
C22 C23 C24 C19 0.0
C20 C19 C24 C23 0.0
P1 C19 C24 C23 -174.75(19)
P1 N1 C25 C26 -94.3(4)
Zn1 N1 C25 C26 83.0(4)
P1 N1 C25 C30 88.4(4)
Zn1 N1 C25 C30 -94.3(3)
C30 C25 C26 C27 -0.5(6)
N1 C25 C26 C27 -177.7(3)
C30 C25 C26 C31 178.7(4)
N1 C25 C26 C31 1.5(6)
C25 C26 C27 C28 0.2(7)
C31 C26 C27 C28 -179.1(4)
C26 C27 C28 C29 -0.6(8)
C26 C27 C28 C32 -178.4(5)
C27 C28 C29 C30 1.4(7)
C32 C28 C29 C30 179.1(5)
C28 C29 C30 C25 -1.7(7)
C28 C29 C30 C33 179.8(4)
C26 C25 C30 C29 1.2(6)
N1 C25 C30 C29 178.5(3)
C26 C25 C30 C33 179.6(4)
N1 C25 C30 C33 -3.1(6)
N2 P2 C34 C35 -150.00(16)
C40 P2 C34 C35 85.61(17)
C11 P2 C34 C35 -25.66(19)
N2 P2 C34 C39 30.36(19)
C40 P2 C34 C39 -94.04(16)
C11 P2 C34 C39 154.69(17)
C39 C34 C35 C36 0.0
P2 C34 C35 C36 -179.64(19)
C34 C35 C36 C37 0.0
C35 C36 C37 C38 0.0
C36 C37 C38 C39 0.0
C37 C38 C39 C34 0.0
C35 C34 C39 C38 0.0
P2 C34 C39 C38 179.65(19)
N2 P2 C40 C41 61.04(18)
C34 P2 C40 C41 -175.45(13)
C11 P2 C40 C41 -65.60(17)
N2 P2 C40 C45 -114.69(17)
C34 P2 C40 C45 8.82(18)
C11 P2 C40 C45 118.67(17)
C45 C40 C41 C42 0.0
P2 C40 C41 C42 -175.80(18)
C40 C41 C42 C43 0.0
C41 C42 C43 C44 0.0
C42 C43 C44 C45 0.0
C43 C44 C45 C40 0.0
C41 C40 C45 C44 0.0
P2 C40 C45 C44 175.66(19)
P2 N2 C46 C51 -89.5(4)
Zn1 N2 C46 C51 90.5(3)
P2 N2 C46 C47 90.7(4)
Zn1 N2 C46 C47 -89.3(3)
C51 C46 C47 C48 0.7(6)
N2 C46 C47 C48 -179.5(3)
C51 C46 C47 C52 179.1(4)
N2 C46 C47 C52 -1.1(5)
C46 C47 C48 C49 -1.4(6)
C52 C47 C48 C49 -179.9(4)
C47 C48 C49 C50 0.7(7)
C47 C48 C49 C53 -179.0(4)
C48 C49 C50 C51 0.8(7)
C53 C49 C50 C51 -179.5(4)
C49 C50 C51 C46 -1.5(6)
C49 C50 C51 C54 176.4(4)
C47 C46 C51 C50 0.7(5)
N2 C46 C51 C50 -179.1(3)
C47 C46 C51 C54 -177.1(4)
N2 C46 C51 C54 3.2(5)
C75 B1 C57 C58 -52.7(3)
C63 B1 C57 C58 -172.01(19)
C69 B1 C57 C58 68.1(3)
C75 B1 C57 C62 129.1(2)
C63 B1 C57 C62 9.8(4)
C69 B1 C57 C62 -110.1(3)
C62 C57 C58 C59 0.0
B1 C57 C58 C59 -178.3(3)
C57 C58 C59 C60 0.0
C58 C59 C60 C61 0.0
C59 C60 C61 C62 0.0
C60 C61 C62 C57 0.0
C58 C57 C62 C61 0.0
B1 C57 C62 C61 178.2(3)
C57 B1 C63 C64 -65.4(3)
C75 B1 C63 C64 175.63(19)
C69 B1 C63 C64 55.8(3)
C57 B1 C63 C68 112.4(3)
C75 B1 C63 C68 -6.6(3)
C69 B1 C63 C68 -126.5(2)
C68 C63 C64 C65 0.0
B1 C63 C64 C65 177.8(2)
C63 C64 C65 C66 0.0
C64 C65 C66 C67 0.0
C65 C66 C67 C68 0.0
C66 C67 C68 C63 0.0
C64 C63 C68 C67 0.0
B1 C63 C68 C67 -177.7(3)
C57 B1 C69 C70 -19.1(4)
C75 B1 C69 C70 100.6(3)
C63 B1 C69 C70 -140.5(2)
C57 B1 C69 C74 163.0(2)
C75 B1 C69 C74 -77.4(3)
C63 B1 C69 C74 41.5(3)
C74 C69 C70 C71 0.0
B1 C69 C70 C71 -177.9(3)
C69 C70 C71 C72 0.0
C70 C71 C72 C73 0.0
C71 C72 C73 C74 0.0
C72 C73 C74 C69 0.0
C70 C69 C74 C73 0.0
B1 C69 C74 C73 178.0(2)
C57 B1 C75 C76 -38.7(3)
C63 B1 C75 C76 81.9(3)
C69 B1 C75 C76 -159.5(2)
C57 B1 C75 C80 144.8(2)
C63 B1 C75 C80 -94.6(3)
C69 B1 C75 C80 24.0(4)
C80 C75 C76 C77 0.0
B1 C75 C76 C77 -176.6(2)
C75 C76 C77 C78 0.0
C76 C77 C78 C79 0.0
C77 C78 C79 C80 0.0
C78 C79 C80 C75 0.0
C76 C75 C80 C79 0.0
B1 C75 C80 C79 176.5(3)
C6S C1S C2S C3S 0.0
C1S C2S C3S C4S 0.0
C2S C3S C4S C5S 0.0
C3S C4S C5S C6S 0.0
C4S C5S C6S C1S 0.0
C2S C1S C6S C5S 0.0
N2 Zn1 O2 C55 108.3(3)
N1 Zn1 O2 C55 -94.5(3)
O3 Zn1 O2 C55 1.8(3)
N2 Zn1 O3 C55 -99.8(3)
N1 Zn1 O3 C55 98.9(3)
O2 Zn1 O3 C55 -1.8(3)
Zn1 O3 C55 O2 3.1(5)
Zn1 O3 C55 C56 -178.0(5)
Zn1 O2 C55 O3 -3.1(5)
Zn1 O2 C55 C56 178.0(5)
N2 Zn1 C55 O3 93.6(3)
N1 Zn1 C55 O3 -88.9(3)
O2 Zn1 C55 O3 176.9(5)
N2 Zn1 C55 O2 -83.3(3)
N1 Zn1 C55 O2 94.2(3)
O3 Zn1 C55 O2 -176.9(5)
N2 Zn1 C55 C56 -158(22)
N1 Zn1 C55 C56 19(22)
O3 Zn1 C55 C56 108(22)
O2 Zn1 C55 C56 -75(22)

loop_
_platon_squeeze_void_nr
_platon_squeeze_void_average_x
_platon_squeeze_void_average_y
_platon_squeeze_void_average_z
_platon_squeeze_void_volume
_platon_squeeze_void_count_electrons
_platon_squeeze_void_content
1 0.000 0.000 0.000 493 80 ' '
2 0.000 0.500 0.500 493 80 ' '
